data_7007809
loop_
_publ_author_name
'Kohl, Stephan W.'
'Heinemann, Frank W.'
'Hummert, Markus'
'Bauer, Walter'
'Grohmann, Andreas'

_publ_section_title
;
 Solvent dependent reactivity: solvent activation vs. solvent
 coordination in alkylphosphane iron complexes.
;
_journal_issue 47
_journal_name_full 'Dalton transactions (Cambridge, England : 2003)'
_journal_page_first 5583
_journal_page_last 5592
_journal_paper_doi 10.1039/b610792c
_journal_year 2006
_chemical_formula_moiety 'C23 H44 Fe N2 P4, 2(C F3 O3 S)'
_chemical_formula_sum 'C25 H44 F6 Fe N2 O6 P4 S2'
_chemical_formula_weight 826.47
_chemical_name_systematic
;
?
;
_space_group_IT_number 14
_symmetry_cell_setting monoclinic
_symmetry_space_group_name_Hall '-P 2yn'
_symmetry_space_group_name_H-M 'P 1 21/n 1'
_atom_sites_solution_hydrogens geom
_atom_sites_solution_primary direct
_atom_sites_solution_secondary difmap
_audit_creation_method SHELXL-97
_cell_angle_alpha 90.00
_cell_angle_beta 94.336(5)
_cell_angle_gamma 90.00
_cell_formula_units_Z 8
_cell_length_a 14.305(1)
_cell_length_b 19.793(2)
_cell_length_c 25.205(2)
_cell_measurement_reflns_used 624
_cell_measurement_temperature 100(2)
_cell_measurement_theta_max 20.00
_cell_measurement_theta_min 6.00
_cell_volume 7116.1(10)
_computing_cell_refinement 'EVALCCD (Duisenberg, 2003)'
_computing_data_collection 'COLLECT (Bruker-Nonius, 2002)'
_computing_data_reduction 'EVALCCD (Duisenberg, 2003)'
_computing_molecular_graphics 'SHELXTL 6.12 (Bruker AXS, 2002)'
_computing_publication_material 'SHELXTL 6.12 (Bruker AXS, 2002)'
_computing_structure_refinement 'SHELXTL 6.12 (Bruker AXS, 2002)'
_computing_structure_solution 'SHELXTL 6.12 (Bruker AXS, 2002)'
_diffrn_ambient_temperature 100(2)
_diffrn_detector_area_resol_mean 9
_diffrn_measured_fraction_theta_full 0.977
_diffrn_measured_fraction_theta_max 0.977
_diffrn_measurement_device_type 'Bruker-Nonius KappaCCD'
_diffrn_measurement_method
;
\f- and \w-rotations with 1.30 \% and 234 sec per frame
;
_diffrn_radiation_monochromator graphite
_diffrn_radiation_source 'fine-focus sealed tube'
_diffrn_radiation_type MoK\a
_diffrn_radiation_wavelength 0.71073
_diffrn_reflns_av_R_equivalents 0.0288
_diffrn_reflns_av_sigmaI/netI 0.0323
_diffrn_reflns_limit_h_max 18
_diffrn_reflns_limit_h_min -18
_diffrn_reflns_limit_k_max 25
_diffrn_reflns_limit_k_min -25
_diffrn_reflns_limit_l_max 32
_diffrn_reflns_limit_l_min -32
_diffrn_reflns_number 73706
_diffrn_reflns_theta_full 27.10
_diffrn_reflns_theta_max 27.10
_diffrn_reflns_theta_min 3.59
_exptl_absorpt_coefficient_mu 0.793
_exptl_absorpt_correction_T_max 0.850
_exptl_absorpt_correction_T_min 0.789
_exptl_absorpt_correction_type multi-scan
_exptl_absorpt_process_details 'SADABS, Bruker-AXS, 2002'
_exptl_crystal_colour orange
_exptl_crystal_density_diffrn 1.543
_exptl_crystal_density_method 'not measured'
_exptl_crystal_description irregular
_exptl_crystal_F_000 3424
_exptl_crystal_size_max 0.23
_exptl_crystal_size_mid 0.22
_exptl_crystal_size_min 0.20
_refine_diff_density_max 0.848
_refine_diff_density_min -0.498
_refine_diff_density_rms 0.071
_refine_ls_extinction_method none
_refine_ls_goodness_of_fit_ref 1.018
_refine_ls_hydrogen_treatment constr
_refine_ls_matrix_type full
_refine_ls_number_parameters 1026
_refine_ls_number_reflns 15335
_refine_ls_number_restraints 220
_refine_ls_restrained_S_all 1.024
_refine_ls_R_factor_all 0.0549
_refine_ls_R_factor_gt 0.0347
_refine_ls_shift/su_max 0.005
_refine_ls_shift/su_mean 0.000
_refine_ls_structure_factor_coef Fsqd
_refine_ls_weighting_details 'calc w=1/[\s^2^(Fo^2^)+(0.0333P)^2^+10.1898P] where P=(Fo^2^+2Fc^2^)/3'
_refine_ls_weighting_scheme calc
_refine_ls_wR_factor_gt 0.0769
_refine_ls_wR_factor_ref 0.0855
_reflns_number_gt 11879
_reflns_number_total 15335
_reflns_threshold_expression >2sigma(I)
_cod_data_source_file b610792c.txt
_cod_data_source_block ag0604
_cod_original_sg_symbol_Hall -P2yn
_cod_original_sg_symbol_H-M P2(1)/n
_cod_database_code 7007809

loop_
_symmetry_equiv_pos_as_xyz
'x, y, z'
'-x+1/2, y+1/2, -z+1/2'
'-x, -y, -z'
'x-1/2, -y-1/2, z-1/2'

loop_
_atom_site_label
_atom_site_type_symbol
_atom_site_fract_x
_atom_site_fract_y
_atom_site_fract_z
_atom_site_U_iso_or_equiv
_atom_site_adp_type
_atom_site_occupancy
_atom_site_symmetry_multiplicity
_atom_site_calc_flag
_atom_site_refinement_flags
_atom_site_disorder_assembly
_atom_site_disorder_group
Fe1 Fe 0.77083(2) 0.619363(16) 0.089425(11) 0.00995(7) Uani 1 1 d . . .
P1 P 0.89294(4) 0.68437(3) 0.07208(2) 0.01358(12) Uani 1 1 d . . .
P2 P 0.69084(4) 0.71250(3) 0.10887(2) 0.01643(13) Uani 1 1 d . . .
P3 P 0.64223(4) 0.55553(3) 0.08489(2) 0.01730(13) Uani 1 1 d . . .
P4 P 0.85959(4) 0.52625(3) 0.09686(2) 0.01229(12) Uani 1 1 d . . .
N1 N 0.79601(12) 0.61711(9) 0.17254(7) 0.0118(4) Uani 1 1 d . . .
N2 N 0.75056(13) 0.61763(10) 0.01302(7) 0.0145(4) Uani 1 1 d . . .
C1 C 0.83507(15) 0.67209(11) 0.20027(8) 0.0133(4) Uani 1 1 d . . .
C2 C 0.85174(17) 0.67003(12) 0.25557(9) 0.0182(5) Uani 1 1 d . . .
H2A H 0.8786 0.7082 0.2738 0.022 Uiso 1 1 calc R . .
C3 C 0.83007(17) 0.61394(13) 0.28388(9) 0.0207(5) Uani 1 1 d . . .
H3A H 0.8409 0.6130 0.3215 0.025 Uiso 1 1 calc R . .
C4 C 0.79238(17) 0.55899(13) 0.25682(9) 0.0185(5) Uani 1 1 d . . .
H4A H 0.7777 0.5195 0.2760 0.022 Uiso 1 1 calc R . .
C5 C 0.77539(15) 0.56020(11) 0.20179(8) 0.0129(4) Uani 1 1 d . . .
C6 C 0.86156(17) 0.73775(12) 0.17187(9) 0.0181(5) Uani 1 1 d . . .
C7 C 0.93959(17) 0.72355(12) 0.13354(9) 0.0191(5) Uani 1 1 d . . .
H7A H 0.9875 0.6935 0.1514 0.023 Uiso 1 1 calc R . .
H7B H 0.9706 0.7666 0.1253 0.023 Uiso 1 1 calc R . .
C8 C 0.77409(18) 0.77185(12) 0.14294(9) 0.0214(5) Uani 1 1 d . . .
H8A H 0.7953 0.8043 0.1165 0.026 Uiso 1 1 calc R . .
H8B H 0.7410 0.7979 0.1693 0.026 Uiso 1 1 calc R . .
C9 C 0.9035(2) 0.79112(13) 0.21144(10) 0.0282(6) Uani 1 1 d . . .
H9A H 0.9617 0.7737 0.2295 0.042 Uiso 1 1 calc R . .
H9B H 0.8585 0.8010 0.2379 0.042 Uiso 1 1 calc R . .
H9C H 0.9169 0.8326 0.1921 0.042 Uiso 1 1 calc R . .
C10 C 0.73274(17) 0.49553(12) 0.17522(9) 0.0174(5) Uani 1 1 d . . .
C11 C 0.63493(17) 0.51184(13) 0.14757(9) 0.0205(5) Uani 1 1 d . . .
H11A H 0.5997 0.5402 0.1715 0.025 Uiso 1 1 calc R . .
H11B H 0.5997 0.4692 0.1412 0.025 Uiso 1 1 calc R . .
C12 C 0.80020(17) 0.46411(12) 0.13630(9) 0.0184(5) Uani 1 1 d . . .
H12A H 0.7639 0.4331 0.1118 0.022 Uiso 1 1 calc R . .
H12B H 0.8482 0.4370 0.1571 0.022 Uiso 1 1 calc R . .
C13 C 0.7158(2) 0.43963(13) 0.21615(10) 0.0262(6) Uani 1 1 d . . .
H13A H 0.6700 0.4554 0.2404 0.039 Uiso 1 1 calc R . .
H13B H 0.7750 0.4289 0.2366 0.039 Uiso 1 1 calc R . .
H13C H 0.6918 0.3991 0.1975 0.039 Uiso 1 1 calc R . .
C14 C 0.99400(17) 0.65358(13) 0.03934(10) 0.0221(5) Uani 1 1 d . . .
H14A H 1.0380 0.6909 0.0352 0.033 Uiso 1 1 calc R . .
H14B H 0.9732 0.6355 0.0042 0.033 Uiso 1 1 calc R . .
H14C H 1.0252 0.6178 0.0610 0.033 Uiso 1 1 calc R . .
C15 C 0.86585(19) 0.75461(13) 0.02599(9) 0.0232(5) Uani 1 1 d . . .
H15A H 0.9203 0.7846 0.0258 0.035 Uiso 1 1 calc R . .
H15B H 0.8121 0.7799 0.0375 0.035 Uiso 1 1 calc R . .
H15C H 0.8507 0.7368 -0.0099 0.035 Uiso 1 1 calc R . .
C16 C 0.60830(19) 0.70662(14) 0.16138(10) 0.0267(6) Uani 1 1 d . . .
H16A H 0.5879 0.7521 0.1707 0.040 Uiso 1 1 calc R . .
H16B H 0.6394 0.6849 0.1929 0.040 Uiso 1 1 calc R . .
H16C H 0.5537 0.6798 0.1484 0.040 Uiso 1 1 calc R . .
C17 C 0.62339(18) 0.76173(14) 0.05817(10) 0.0261(6) Uani 1 1 d . . .
H17A H 0.6176 0.8084 0.0705 0.039 Uiso 1 1 calc R . .
H17B H 0.5608 0.7419 0.0516 0.039 Uiso 1 1 calc R . .
H17C H 0.6555 0.7613 0.0252 0.039 Uiso 1 1 calc R . .
C18 C 0.52474(18) 0.58888(16) 0.06812(11) 0.0324(7) Uani 1 1 d . . .
H18A H 0.4794 0.5517 0.0662 0.049 Uiso 1 1 calc R . .
H18B H 0.5231 0.6118 0.0336 0.049 Uiso 1 1 calc R . .
H18C H 0.5086 0.6211 0.0955 0.049 Uiso 1 1 calc R . .
C19 C 0.63776(19) 0.48844(14) 0.03508(10) 0.0279(6) Uani 1 1 d . . .
H19A H 0.5892 0.4557 0.0428 0.042 Uiso 1 1 calc R . .
H19B H 0.6987 0.4657 0.0360 0.042 Uiso 1 1 calc R . .
H19C H 0.6230 0.5079 -0.0003 0.042 Uiso 1 1 calc R . .
C20 C 0.97036(16) 0.53281(13) 0.13825(9) 0.0188(5) Uani 1 1 d . . .
H20A H 0.9973 0.4876 0.1440 0.028 Uiso 1 1 calc R . .
H20B H 0.9587 0.5531 0.1726 0.028 Uiso 1 1 calc R . .
H20C H 1.0143 0.5612 0.1202 0.028 Uiso 1 1 calc R . .
C21 C 0.89583(19) 0.48010(13) 0.03961(10) 0.0232(5) Uani 1 1 d . . .
H21A H 0.9307 0.4396 0.0517 0.035 Uiso 1 1 calc R . .
H21B H 0.9360 0.5090 0.0194 0.035 Uiso 1 1 calc R . .
H21C H 0.8403 0.4668 0.0168 0.035 Uiso 1 1 calc R . .
C22 C 0.74060(16) 0.61142(12) -0.03228(9) 0.0178(5) Uani 1 1 d . . .
C23 C 0.7275(2) 0.60043(15) -0.08973(9) 0.0286(6) Uani 1 1 d . . .
H23A H 0.7568 0.5576 -0.0987 0.043 Uiso 1 1 calc R . .
H23B H 0.7567 0.6375 -0.1083 0.043 Uiso 1 1 calc R . .
H23C H 0.6604 0.5988 -0.1007 0.043 Uiso 1 1 calc R . .
Fe2 Fe 0.22729(2) 0.498691(15) 0.355325(12) 0.01108(7) Uani 1 1 d . . .
P5 P 0.19149(4) 0.57073(3) 0.28861(2) 0.01555(13) Uani 1 1 d . . .
P6 P 0.32605(4) 0.57557(3) 0.39408(2) 0.01521(13) Uani 1 1 d . . .
P7 P 0.28776(5) 0.41199(3) 0.40343(2) 0.01942(14) Uani 1 1 d . . .
P8 P 0.10451(4) 0.43296(3) 0.32843(2) 0.01777(13) Uani 1 1 d . . .
N3 N 0.31917(12) 0.46418(9) 0.29967(7) 0.0105(4) Uani 1 1 d . . .
N4 N 0.14355(14) 0.53340(10) 0.40452(8) 0.0175(4) Uani 1 1 d . . .
C24 C 0.38189(15) 0.50717(11) 0.27749(8) 0.0128(4) Uani 1 1 d . . .
C25 C 0.44002(17) 0.48410(13) 0.23958(10) 0.0210(5) Uani 1 1 d . . .
H25A H 0.4836 0.5143 0.2256 0.025 Uiso 1 1 calc R . .
C26 C 0.43563(18) 0.41839(13) 0.22186(10) 0.0242(6) Uani 1 1 d . . .
H26A H 0.4751 0.4030 0.1957 0.029 Uiso 1 1 calc R . .
C27 C 0.37286(17) 0.37586(12) 0.24289(9) 0.0198(5) Uani 1 1 d . . .
H27A H 0.3681 0.3304 0.2308 0.024 Uiso 1 1 calc R . .
C28 C 0.31581(16) 0.39799(11) 0.28176(8) 0.0137(5) Uani 1 1 d . . .
C29 C 0.38936(15) 0.58303(11) 0.29186(8) 0.0130(4) Uani 1 1 d . . .
C30 C 0.29593(16) 0.62053(11) 0.27660(9) 0.0158(5) Uani 1 1 d . . .
H30A H 0.2936 0.6328 0.2384 0.019 Uiso 1 1 calc R . .
H30B H 0.2948 0.6630 0.2973 0.019 Uiso 1 1 calc R . .
C31 C 0.42009(16) 0.59176(12) 0.35163(8) 0.0154(5) Uani 1 1 d . . .
H31A H 0.4433 0.6384 0.3579 0.019 Uiso 1 1 calc R . .
H31B H 0.4726 0.5605 0.3614 0.019 Uiso 1 1 calc R . .
C32 C 0.46396(17) 0.62020(13) 0.26163(9) 0.0200(5) Uani 1 1 d . . .
H32A H 0.4640 0.6683 0.2709 0.030 Uiso 1 1 calc R . .
H32B H 0.4494 0.6150 0.2232 0.030 Uiso 1 1 calc R . .
H32C H 0.5259 0.6009 0.2716 0.030 Uiso 1 1 calc R . .
C33 C 0.24760(18) 0.34555(11) 0.30327(9) 0.0184(5) Uani 1 1 d . . .
C34 C 0.26592(19) 0.33482(12) 0.36414(9) 0.0209(5) Uani 1 1 d . . .
H34A H 0.3207 0.3045 0.3705 0.025 Uiso 1 1 calc R . .
H34B H 0.2110 0.3114 0.3773 0.025 Uiso 1 1 calc R . .
C35 C 0.14483(18) 0.36552(12) 0.28746(9) 0.0207(5) Uani 1 1 d . . .
H35A H 0.1041 0.3255 0.2907 0.025 Uiso 1 1 calc R . .
H35B H 0.1392 0.3800 0.2498 0.025 Uiso 1 1 calc R . .
C36 C 0.2595(2) 0.27519(12) 0.27841(10) 0.0272(6) Uani 1 1 d . . .
H36A H 0.2180 0.2429 0.2944 0.041 Uiso 1 1 calc R . .
H36B H 0.3247 0.2604 0.2850 0.041 Uiso 1 1 calc R . .
H36C H 0.2432 0.2776 0.2400 0.041 Uiso 1 1 calc R . .
C37 C 0.17140(17) 0.53183(14) 0.22240(9) 0.0226(5) Uani 1 1 d . . .
H37A H 0.1427 0.5650 0.1973 0.034 Uiso 1 1 calc R . .
H37B H 0.1295 0.4929 0.2245 0.034 Uiso 1 1 calc R . .
H37C H 0.2314 0.5168 0.2101 0.034 Uiso 1 1 calc R . .
C38 C 0.09723(18) 0.63269(14) 0.28914(12) 0.0299(6) Uani 1 1 d . . .
H38A H 0.0978 0.6615 0.2576 0.045 Uiso 1 1 calc R . .
H38B H 0.1063 0.6606 0.3212 0.045 Uiso 1 1 calc R . .
H38C H 0.0369 0.6092 0.2889 0.045 Uiso 1 1 calc R . .
C39 C 0.3879(2) 0.56744(14) 0.46012(9) 0.0257(6) Uani 1 1 d . . .
H39A H 0.4214 0.6095 0.4693 0.039 Uiso 1 1 calc R . .
H39B H 0.4328 0.5301 0.4599 0.039 Uiso 1 1 calc R . .
H39C H 0.3425 0.5584 0.4865 0.039 Uiso 1 1 calc R . .
C40 C 0.27300(19) 0.65830(13) 0.40508(11) 0.0260(6) Uani 1 1 d . . .
H40A H 0.3220 0.6930 0.4075 0.039 Uiso 1 1 calc R . .
H40B H 0.2416 0.6573 0.4383 0.039 Uiso 1 1 calc R . .
H40C H 0.2271 0.6687 0.3754 0.039 Uiso 1 1 calc R . .
C41 C 0.4157(2) 0.40513(15) 0.41385(13) 0.0379(7) Uani 1 1 d . . .
H41A H 0.4324 0.3606 0.4287 0.057 Uiso 1 1 calc R . .
H41B H 0.4395 0.4404 0.4387 0.057 Uiso 1 1 calc R . .
H41C H 0.4435 0.4108 0.3798 0.057 Uiso 1 1 calc R . .
C42 C 0.2519(3) 0.39256(15) 0.46964(10) 0.0401(8) Uani 1 1 d . . .
H42A H 0.2792 0.3493 0.4816 0.060 Uiso 1 1 calc R . .
H42B H 0.1833 0.3897 0.4684 0.060 Uiso 1 1 calc R . .
H42C H 0.2738 0.4283 0.4945 0.060 Uiso 1 1 calc R . .
C43 C 0.04521(19) 0.38966(14) 0.38089(11) 0.0278(6) Uani 1 1 d . . .
H43A H -0.0068 0.3626 0.3647 0.042 Uiso 1 1 calc R . .
H43B H 0.0209 0.4232 0.4049 0.042 Uiso 1 1 calc R . .
H43C H 0.0899 0.3601 0.4010 0.042 Uiso 1 1 calc R . .
C44 C -0.00225(17) 0.46578(14) 0.29280(11) 0.0276(6) Uani 1 1 d . . .
H44A H -0.0424 0.4280 0.2803 0.041 Uiso 1 1 calc R . .
H44B H 0.0145 0.4926 0.2622 0.041 Uiso 1 1 calc R . .
H44C H -0.0360 0.4943 0.3168 0.041 Uiso 1 1 calc R . .
C45 C 0.09468(17) 0.55667(12) 0.43331(9) 0.0197(5) Uani 1 1 d . . .
C46 C 0.03350(18) 0.58823(14) 0.47004(10) 0.0270(6) Uani 1 1 d . . .
H46A H 0.0380 0.6375 0.4672 0.040 Uiso 1 1 calc R . .
H46B H 0.0529 0.5742 0.5065 0.040 Uiso 1 1 calc R . .
H46C H -0.0314 0.5741 0.4610 0.040 Uiso 1 1 calc R . .
C100 C 0.2905(3) 0.6738(2) 0.05913(13) 0.0288(8) Uani 0.9369(16) 1 d PDU A 1
F11 F 0.35439(12) 0.71795(9) 0.07914(8) 0.0394(5) Uani 0.9369(16) 1 d PDU A 1
F12 F 0.22200(13) 0.71104(9) 0.03352(7) 0.0371(5) Uani 0.9369(16) 1 d PDU A 1
F13 F 0.33234(14) 0.63980(9) 0.02092(7) 0.0297(4) Uani 0.9369(16) 1 d PDU A 1
S100 S 0.24821(5) 0.61872(4) 0.10836(2) 0.01931(17) Uani 0.9369(16) 1 d PDU A 1
O11 O 0.20159(15) 0.56471(10) 0.07791(8) 0.0311(5) Uani 0.9369(16) 1 d PDU A 1
O12 O 0.33178(15) 0.59842(14) 0.13907(8) 0.0428(6) Uani 0.9369(16) 1 d PDU A 1
O13 O 0.18408(19) 0.66132(13) 0.13528(11) 0.0316(6) Uani 0.9369(16) 1 d PDU A 1
C101 C 0.2774(19) 0.6317(12) 0.1035(8) 0.0258(18) Uani 0.0631(16) 1 d PDU A 2
F11A F 0.2765(18) 0.5637(10) 0.0974(9) 0.034(3) Uani 0.0631(16) 1 d PDU A 2
F12A F 0.3452(14) 0.6556(13) 0.1375(7) 0.028(3) Uani 0.0631(16) 1 d PDU A 2
F13A F 0.196(2) 0.6447(17) 0.1254(13) 0.027(3) Uani 0.0631(16) 1 d PDU A 2
S101 S 0.2799(12) 0.6715(9) 0.0416(6) 0.0354(19) Uani 0.0631(16) 1 d PDU A 2
O11A O 0.276(2) 0.7432(10) 0.0452(11) 0.030(3) Uani 0.0631(16) 1 d PDU A 2
O12A O 0.2040(14) 0.6481(12) 0.0061(8) 0.020(4) Uani 0.0631(16) 1 d PDU A 2
O13A O 0.3696(17) 0.6547(18) 0.0217(14) 0.032(3) Uani 0.0631(16) 1 d PDU A 2
C200 C 0.66877(19) 0.49821(16) 0.38626(10) 0.0319(7) Uani 1 1 d . . .
F21 F 0.62838(11) 0.52259(9) 0.42778(6) 0.0364(4) Uani 1 1 d . B .
F22 F 0.6774(6) 0.5556(4) 0.3558(4) 0.057(2) Uani 0.70(3) 1 d P B 1
F23 F 0.6107(4) 0.4588(5) 0.3582(3) 0.059(2) Uani 0.70(3) 1 d P B 1
F22A F 0.6497(11) 0.5214(19) 0.3439(4) 0.065(8) Uani 0.30(3) 1 d P B 2
F23A F 0.6143(12) 0.4338(12) 0.3865(15) 0.087(9) Uani 0.30(3) 1 d P B 2
S200 S 0.78333(4) 0.46180(3) 0.40235(2) 0.02241(14) Uani 1 1 d . B .
O21 O 0.80623(13) 0.43184(10) 0.35326(7) 0.0332(5) Uani 1 1 d . . .
O22 O 0.7580(7) 0.4100(3) 0.4405(3) 0.0365(15) Uani 0.70(3) 1 d P B 1
O23 O 0.8403(5) 0.5130(5) 0.4250(6) 0.055(2) Uani 0.70(3) 1 d P B 1
O22A O 0.7900(19) 0.4311(17) 0.4503(8) 0.062(7) Uani 0.30(3) 1 d P B 2
O23A O 0.8348(12) 0.5296(9) 0.4030(8) 0.036(3) Uani 0.30(3) 1 d P B 2
C300 C 0.9322(2) 0.27187(18) 0.11327(14) 0.0461(8) Uani 1 1 d D . .
F31 F 0.86848(13) 0.31179(10) 0.08843(8) 0.0535(5) Uani 1 1 d . C .
F32 F 0.8941(5) 0.2322(3) 0.1477(3) 0.0487(17) Uani 0.570(14) 1 d PD C 1
F33 F 0.9604(4) 0.2298(2) 0.07411(16) 0.0360(14) Uani 0.570(14) 1 d PD C 1
F32A F 0.8874(11) 0.2601(14) 0.1611(7) 0.191(9) Uani 0.430(14) 1 d PD C 2
F33A F 0.9422(11) 0.2162(6) 0.0882(8) 0.197(10) Uani 0.430(14) 1 d PD C 2
S300 S 1.03469(5) 0.31777(3) 0.13991(3) 0.02858(15) Uani 1 1 d D C .
O31 O 1.09443(15) 0.26731(10) 0.16460(9) 0.0451(6) Uani 1 1 d . . .
O32 O 1.0590(8) 0.3568(4) 0.0947(4) 0.046(2) Uani 0.570(14) 1 d PD C 1
O33 O 0.9930(14) 0.3613(11) 0.1781(9) 0.051(3) Uani 0.570(14) 1 d PD C 1
O32A O 1.0746(11) 0.3294(10) 0.0892(5) 0.084(5) Uani 0.430(14) 1 d PD C 2
O33A O 1.013(2) 0.3721(15) 0.1700(12) 0.082(9) Uani 0.430(14) 1 d P C 2
C400 C 0.6009(5) 0.2500(5) 0.0834(4) 0.0279(17) Uani 0.681(13) 1 d P D 1
F41 F 0.5931(3) 0.2425(2) 0.02989(17) 0.0401(10) Uani 0.681(13) 1 d P D 1
F42 F 0.6745(2) 0.2923(2) 0.0933(3) 0.067(2) Uani 0.681(13) 1 d P D 1
C401 C 0.607(2) 0.2628(11) 0.0991(12) 0.071(10) Uani 0.319(13) 1 d P D 2
F41A F 0.6703(5) 0.2795(4) 0.1363(7) 0.074(5) Uani 0.319(13) 1 d P D 2
F42A F 0.6335(12) 0.2606(9) 0.0517(7) 0.099(10) Uani 0.319(13) 1 d P D 2
F43 F 0.61362(17) 0.19054(10) 0.10561(8) 0.0655(6) Uani 1 1 d . . .
S400 S 0.49357(5) 0.28982(3) 0.10588(3) 0.02594(14) Uani 1 1 d . . .
O41 O 0.5002(2) 0.28432(13) 0.16201(8) 0.0710(9) Uani 1 1 d . D .
O42 O 0.42382(17) 0.24657(14) 0.08013(12) 0.0676(8) Uani 1 1 d . D .
O43 O 0.49621(18) 0.35739(12) 0.08663(12) 0.0668(8) Uani 1 1 d . D .

loop_
_atom_site_aniso_label
_atom_site_aniso_U_11
_atom_site_aniso_U_22
_atom_site_aniso_U_33
_atom_site_aniso_U_23
_atom_site_aniso_U_13
_atom_site_aniso_U_12
Fe1 0.00902(15) 0.01194(16) 0.00884(14) -0.00117(12) 0.00034(11) 0.00105(13)
P1 0.0146(3) 0.0139(3) 0.0122(3) 0.0030(2) 0.0007(2) -0.0014(2)
P2 0.0180(3) 0.0169(3) 0.0144(3) 0.0003(2) 0.0013(2) 0.0073(3)
P3 0.0110(3) 0.0252(3) 0.0157(3) -0.0048(2) 0.0015(2) -0.0045(3)
P4 0.0123(3) 0.0115(3) 0.0135(3) -0.0007(2) 0.0039(2) 0.0014(2)
N1 0.0112(9) 0.0133(9) 0.0111(8) -0.0012(7) 0.0026(7) 0.0014(8)
N2 0.0106(9) 0.0177(10) 0.0152(9) -0.0006(8) 0.0001(7) 0.0017(8)
C1 0.0142(11) 0.0123(11) 0.0134(10) -0.0024(8) 0.0007(8) 0.0020(9)
C2 0.0195(12) 0.0209(12) 0.0140(11) -0.0062(9) -0.0004(9) 0.0002(10)
C3 0.0244(13) 0.0271(13) 0.0104(10) -0.0004(10) 0.0005(9) 0.0022(11)
C4 0.0195(12) 0.0214(13) 0.0152(11) 0.0034(9) 0.0048(9) 0.0019(10)
C5 0.0105(11) 0.0142(11) 0.0147(10) 0.0006(9) 0.0047(8) 0.0005(9)
C6 0.0247(13) 0.0130(11) 0.0161(11) -0.0022(9) -0.0016(9) -0.0024(10)
C7 0.0214(13) 0.0174(12) 0.0180(11) 0.0024(9) -0.0013(9) -0.0088(10)
C8 0.0321(14) 0.0133(12) 0.0189(11) -0.0016(9) 0.0020(10) 0.0054(11)
C9 0.0443(17) 0.0185(13) 0.0210(12) -0.0038(10) -0.0029(11) -0.0068(12)
C10 0.0216(12) 0.0151(12) 0.0159(11) -0.0014(9) 0.0051(9) -0.0046(10)
C11 0.0153(12) 0.0260(14) 0.0207(12) -0.0035(10) 0.0059(9) -0.0091(10)
C12 0.0222(13) 0.0114(11) 0.0224(12) -0.0014(9) 0.0077(10) -0.0016(10)
C13 0.0340(15) 0.0201(13) 0.0256(13) 0.0026(11) 0.0099(11) -0.0096(12)
C14 0.0176(13) 0.0278(14) 0.0215(12) 0.0074(10) 0.0064(10) -0.0002(11)
C15 0.0294(14) 0.0207(13) 0.0195(12) 0.0067(10) 0.0011(10) -0.0009(11)
C16 0.0273(14) 0.0309(15) 0.0227(12) -0.0025(11) 0.0076(11) 0.0113(12)
C17 0.0253(14) 0.0284(14) 0.0241(13) 0.0050(11) -0.0007(10) 0.0144(12)
C18 0.0150(13) 0.0486(18) 0.0327(15) -0.0061(13) -0.0042(11) -0.0005(12)
C19 0.0275(14) 0.0318(15) 0.0248(13) -0.0137(11) 0.0035(11) -0.0155(12)
C20 0.0130(12) 0.0220(13) 0.0212(12) 0.0059(10) 0.0004(9) 0.0046(10)
C21 0.0263(14) 0.0217(13) 0.0231(12) -0.0043(10) 0.0107(10) 0.0045(11)
C22 0.0140(12) 0.0215(12) 0.0177(12) -0.0017(10) -0.0013(9) 0.0032(10)
C23 0.0321(15) 0.0408(17) 0.0124(11) -0.0042(11) -0.0014(10) 0.0048(13)
Fe2 0.01433(16) 0.00849(15) 0.01083(14) -0.00064(12) 0.00359(12) -0.00179(13)
P5 0.0129(3) 0.0144(3) 0.0195(3) 0.0043(2) 0.0018(2) 0.0009(2)
P6 0.0185(3) 0.0142(3) 0.0133(3) -0.0024(2) 0.0035(2) -0.0036(2)
P7 0.0324(4) 0.0125(3) 0.0130(3) 0.0014(2) -0.0010(2) -0.0001(3)
P8 0.0181(3) 0.0173(3) 0.0184(3) 0.0002(2) 0.0040(2) -0.0059(3)
N3 0.0124(9) 0.0098(9) 0.0092(8) 0.0004(7) 0.0002(7) 0.0010(7)
N4 0.0206(11) 0.0139(10) 0.0185(10) -0.0020(8) 0.0043(8) -0.0052(8)
C24 0.0125(11) 0.0143(11) 0.0114(10) 0.0010(8) -0.0009(8) 0.0014(9)
C25 0.0176(12) 0.0230(13) 0.0234(12) -0.0013(10) 0.0078(10) -0.0022(10)
C26 0.0239(14) 0.0256(14) 0.0241(12) -0.0069(11) 0.0082(10) 0.0057(11)
C27 0.0252(13) 0.0137(12) 0.0204(11) -0.0050(9) 0.0010(10) 0.0057(10)
C28 0.0166(12) 0.0108(11) 0.0134(10) 0.0000(8) -0.0012(9) 0.0029(9)
C29 0.0134(11) 0.0125(11) 0.0133(10) 0.0013(8) 0.0023(8) -0.0033(9)
C30 0.0187(12) 0.0110(11) 0.0180(11) 0.0049(9) 0.0027(9) -0.0004(9)
C31 0.0153(12) 0.0152(11) 0.0157(11) -0.0005(9) 0.0013(9) -0.0032(9)
C32 0.0202(13) 0.0216(13) 0.0189(11) 0.0035(10) 0.0051(9) -0.0081(10)
C33 0.0299(14) 0.0090(11) 0.0163(11) -0.0025(9) 0.0015(10) -0.0017(10)
C34 0.0339(15) 0.0110(11) 0.0176(11) 0.0014(9) 0.0016(10) -0.0025(11)
C35 0.0259(14) 0.0157(12) 0.0205(12) -0.0040(10) 0.0022(10) -0.0090(10)
C36 0.0470(17) 0.0094(12) 0.0257(13) -0.0047(10) 0.0049(12) -0.0022(12)
C37 0.0178(13) 0.0323(15) 0.0168(11) 0.0058(10) -0.0042(9) -0.0042(11)
C38 0.0179(13) 0.0227(14) 0.0493(17) 0.0094(12) 0.0041(12) 0.0065(11)
C39 0.0388(16) 0.0247(14) 0.0132(11) -0.0029(10) -0.0009(10) -0.0069(12)
C40 0.0318(15) 0.0163(12) 0.0308(14) -0.0099(11) 0.0083(11) -0.0036(11)
C41 0.0367(17) 0.0247(15) 0.0489(18) -0.0021(13) -0.0182(14) 0.0056(13)
C42 0.079(2) 0.0270(15) 0.0151(12) 0.0050(11) 0.0055(14) -0.0035(16)
C43 0.0294(15) 0.0239(14) 0.0316(14) 0.0037(11) 0.0122(11) -0.0110(12)
C44 0.0150(13) 0.0336(15) 0.0341(14) 0.0032(12) 0.0008(11) -0.0064(11)
C45 0.0229(13) 0.0164(12) 0.0206(12) -0.0030(10) 0.0060(10) -0.0050(10)
C46 0.0235(14) 0.0321(15) 0.0266(13) -0.0103(11) 0.0107(11) -0.0014(12)
C100 0.0340(16) 0.0281(15) 0.0248(16) -0.0070(15) 0.0059(14) 0.0041(13)
F11 0.0309(10) 0.0282(9) 0.0608(12) -0.0178(9) 0.0155(9) -0.0084(8)
F12 0.0342(10) 0.0342(10) 0.0440(10) 0.0165(8) 0.0096(8) 0.0151(9)
F13 0.0409(11) 0.0261(10) 0.0242(8) -0.0041(7) 0.0161(9) 0.0099(8)
S100 0.0211(4) 0.0245(4) 0.0121(3) -0.0019(3) -0.0004(3) 0.0039(3)
O11 0.0415(13) 0.0212(10) 0.0306(11) -0.0036(8) 0.0026(9) -0.0052(9)
O12 0.0292(12) 0.0745(18) 0.0237(10) 0.0141(11) -0.0038(9) 0.0055(12)
O13 0.0321(12) 0.0309(15) 0.0341(14) -0.0088(10) 0.0179(10) -0.0004(11)
C101 0.027(3) 0.032(3) 0.019(3) -0.003(3) 0.004(3) 0.005(3)
F11A 0.036(5) 0.039(5) 0.026(5) 0.009(5) 0.002(5) 0.001(5)
F12A 0.024(5) 0.046(6) 0.014(5) 0.000(5) -0.003(5) 0.008(5)
F13A 0.030(6) 0.026(6) 0.025(6) -0.008(6) 0.008(6) -0.003(6)
S101 0.039(3) 0.032(3) 0.037(4) 0.001(3) 0.013(3) -0.003(3)
O11A 0.030(5) 0.026(5) 0.037(5) -0.001(5) 0.016(5) 0.001(5)
O12A 0.019(7) 0.028(7) 0.016(6) 0.003(6) 0.011(6) 0.002(6)
O13A 0.034(6) 0.032(6) 0.030(6) -0.002(6) 0.012(6) 0.002(6)
C200 0.0221(14) 0.0548(19) 0.0194(13) -0.0009(13) 0.0049(11) 0.0041(14)
F21 0.0371(9) 0.0516(11) 0.0213(8) 0.0012(7) 0.0076(7) 0.0183(8)
F22 0.057(3) 0.065(4) 0.055(4) 0.046(3) 0.035(3) 0.037(3)
F23 0.0223(19) 0.095(4) 0.055(4) -0.038(3) -0.012(2) 0.006(2)
F22A 0.039(7) 0.14(2) 0.017(3) 0.014(6) 0.001(4) 0.053(10)
F23A 0.035(6) 0.109(11) 0.120(18) -0.060(12) 0.033(9) -0.044(6)
S200 0.0210(3) 0.0212(3) 0.0243(3) -0.0002(3) -0.0031(2) 0.0034(3)
O21 0.0288(11) 0.0401(12) 0.0325(10) 0.0020(9) 0.0147(8) 0.0039(9)
O22 0.057(4) 0.029(2) 0.026(3) 0.0094(17) 0.015(2) 0.016(2)
O23 0.030(2) 0.034(3) 0.097(6) -0.019(4) -0.024(3) -0.001(2)
O22A 0.074(12) 0.085(16) 0.029(7) 0.031(8) 0.010(7) 0.050(11)
O23A 0.025(5) 0.027(7) 0.056(8) -0.012(5) -0.005(5) -0.006(4)
C300 0.0337(18) 0.038(2) 0.065(2) 0.0160(17) -0.0079(16) 0.0036(15)
F31 0.0376(11) 0.0478(12) 0.0719(13) 0.0047(10) -0.0163(9) 0.0140(9)
F32 0.044(3) 0.048(3) 0.054(3) 0.019(2) 0.0030(19) -0.014(2)
F33 0.047(2) 0.021(2) 0.039(2) -0.0193(15) -0.0065(17) 0.0033(17)
F32A 0.089(9) 0.28(2) 0.199(15) 0.155(14) -0.011(9) -0.076(12)
F33A 0.143(11) 0.023(4) 0.40(2) 0.014(8) -0.181(13) -0.003(5)
S300 0.0347(4) 0.0242(3) 0.0257(3) -0.0023(3) -0.0058(3) 0.0030(3)
O31 0.0419(13) 0.0299(11) 0.0602(14) -0.0122(10) -0.0173(11) 0.0162(10)
O32 0.047(5) 0.043(3) 0.046(4) 0.013(3) -0.009(3) -0.017(3)
O33 0.060(4) 0.052(9) 0.039(4) -0.018(4) -0.019(3) 0.030(4)
O32A 0.053(5) 0.177(15) 0.022(4) 0.017(8) 0.006(3) -0.007(10)
O33A 0.14(2) 0.029(7) 0.067(13) -0.025(7) -0.055(12) 0.056(12)
C400 0.020(3) 0.021(4) 0.043(5) -0.007(3) 0.000(3) 0.004(2)
F41 0.044(2) 0.0488(19) 0.029(2) 0.0045(14) 0.0144(14) 0.0035(16)
F42 0.0219(17) 0.081(3) 0.097(6) -0.015(3) -0.007(2) -0.0123(18)
C401 0.14(2) 0.017(8) 0.060(14) -0.021(8) 0.038(14) -0.005(9)
F41A 0.032(4) 0.078(6) 0.111(12) 0.013(6) 0.007(5) -0.002(4)
F42A 0.094(14) 0.125(16) 0.087(12) 0.061(13) 0.070(13) 0.075(13)
F43 0.0994(17) 0.0466(12) 0.0493(12) 0.0097(10) -0.0033(11) 0.0416(12)
S400 0.0318(4) 0.0219(3) 0.0247(3) 0.0021(3) 0.0058(3) -0.0009(3)
O41 0.136(3) 0.0526(16) 0.0243(11) -0.0082(11) 0.0059(14) 0.0397(17)
O42 0.0420(14) 0.0730(19) 0.087(2) -0.0418(16) -0.0007(13) -0.0078(13)
O43 0.0583(16) 0.0336(13) 0.114(2) 0.0376(14) 0.0452(16) 0.0176(12)

loop_
_atom_type_symbol
_atom_type_description
_atom_type_scat_dispersion_real
_atom_type_scat_dispersion_imag
_atom_type_scat_source
C C 0.0033 0.0016 'International Tables Vol C Tables 4.2.6.8 and 6.1.1.4'
H H 0.0000 0.0000 'International Tables Vol C Tables 4.2.6.8 and 6.1.1.4'
N N 0.0061 0.0033 'International Tables Vol C Tables 4.2.6.8 and 6.1.1.4'
O O 0.0106 0.0060 'International Tables Vol C Tables 4.2.6.8 and 6.1.1.4'
F F 0.0171 0.0103 'International Tables Vol C Tables 4.2.6.8 and 6.1.1.4'
P P 0.1023 0.0942 'International Tables Vol C Tables 4.2.6.8 and 6.1.1.4'
S S 0.1246 0.1234 'International Tables Vol C Tables 4.2.6.8 and 6.1.1.4'
Fe Fe 0.3463 0.8444 'International Tables Vol C Tables 4.2.6.8 and 6.1.1.4'

loop_
_geom_angle_atom_site_label_1
_geom_angle_atom_site_label_2
_geom_angle_atom_site_label_3
_geom_angle
_geom_angle_site_symmetry_1
_geom_angle_site_symmetry_3
_geom_angle_publ_flag
N2 Fe1 N1 177.45(8) . . ?
N2 Fe1 P3 82.95(6) . . ?
N1 Fe1 P3 96.77(5) . . ?
N2 Fe1 P4 96.35(6) . . ?
N1 Fe1 P4 81.11(5) . . ?
P3 Fe1 P4 89.90(3) . . ?
N2 Fe1 P1 82.86(6) . . ?
N1 Fe1 P1 97.44(5) . . ?
P3 Fe1 P1 165.78(2) . . ?
P4 Fe1 P1 92.49(2) . . ?
N2 Fe1 P2 101.09(6) . . ?
N1 Fe1 P2 81.45(5) . . ?
P3 Fe1 P2 92.55(3) . . ?
P4 Fe1 P2 162.55(2) . . ?
P1 Fe1 P2 89.36(3) . . ?
C7 P1 C14 106.05(12) . . ?
C7 P1 C15 105.27(11) . . ?
C14 P1 C15 95.94(12) . . ?
C7 P1 Fe1 108.72(8) . . ?
C14 P1 Fe1 123.60(9) . . ?
C15 P1 Fe1 115.38(9) . . ?
C17 P2 C8 106.00(12) . . ?
C17 P2 C16 101.73(12) . . ?
C8 P2 C16 97.61(12) . . ?
C17 P2 Fe1 122.50(9) . . ?
C8 P2 Fe1 107.70(8) . . ?
C16 P2 Fe1 118.04(9) . . ?
C11 P3 C19 104.56(12) . . ?
C11 P3 C18 105.18(13) . . ?
C19 P3 C18 96.90(13) . . ?
C11 P3 Fe1 109.14(8) . . ?
C19 P3 Fe1 115.71(9) . . ?
C18 P3 Fe1 123.31(10) . . ?
C21 P4 C12 105.40(11) . . ?
C21 P4 C20 101.61(12) . . ?
C12 P4 C20 98.92(11) . . ?
C21 P4 Fe1 122.82(9) . . ?
C12 P4 Fe1 108.37(8) . . ?
C20 P4 Fe1 116.71(8) . . ?
C1 N1 C5 117.51(18) . . ?
C1 N1 Fe1 121.21(14) . . ?
C5 N1 Fe1 121.28(14) . . ?
C22 N2 Fe1 174.7(2) . . ?
N1 C1 C2 120.8(2) . . ?
N1 C1 C6 122.00(18) . . ?
C2 C1 C6 117.2(2) . . ?
C3 C2 C1 121.1(2) . . ?
C3 C2 H2A 119.5 . . ?
C1 C2 H2A 119.5 . . ?
C2 C3 C4 118.7(2) . . ?
C2 C3 H3A 120.7 . . ?
C4 C3 H3A 120.7 . . ?
C3 C4 C5 121.0(2) . . ?
C3 C4 H4A 119.5 . . ?
C5 C4 H4A 119.5 . . ?
C4 C5 N1 121.0(2) . . ?
C4 C5 C10 116.8(2) . . ?
N1 C5 C10 122.21(18) . . ?
C9 C6 C1 111.93(19) . . ?
C9 C6 C8 105.42(19) . . ?
C1 C6 C8 111.5(2) . . ?
C9 C6 C7 105.2(2) . . ?
C1 C6 C7 110.39(19) . . ?
C8 C6 C7 112.16(19) . . ?
C6 C7 P1 111.88(16) . . ?
C6 C7 H7A 109.2 . . ?
P1 C7 H7A 109.2 . . ?
C6 C7 H7B 109.2 . . ?
P1 C7 H7B 109.2 . . ?
H7A C7 H7B 107.9 . . ?
C6 C8 P2 114.32(16) . . ?
C6 C8 H8A 108.7 . . ?
P2 C8 H8A 108.7 . . ?
C6 C8 H8B 108.7 . . ?
P2 C8 H8B 108.7 . . ?
H8A C8 H8B 107.6 . . ?
C6 C9 H9A 109.5 . . ?
C6 C9 H9B 109.5 . . ?
H9A C9 H9B 109.5 . . ?
C6 C9 H9C 109.5 . . ?
H9A C9 H9C 109.5 . . ?
H9B C9 H9C 109.5 . . ?
C13 C10 C5 112.32(19) . . ?
C13 C10 C11 105.5(2) . . ?
C5 C10 C11 109.59(19) . . ?
C13 C10 C12 105.7(2) . . ?
C5 C10 C12 111.11(19) . . ?
C11 C10 C12 112.43(19) . . ?
C10 C11 P3 112.48(16) . . ?
C10 C11 H11A 109.1 . . ?
P3 C11 H11A 109.1 . . ?
C10 C11 H11B 109.1 . . ?
P3 C11 H11B 109.1 . . ?
H11A C11 H11B 107.8 . . ?
C10 C12 P4 114.15(16) . . ?
C10 C12 H12A 108.7 . . ?
P4 C12 H12A 108.7 . . ?
C10 C12 H12B 108.7 . . ?
P4 C12 H12B 108.7 . . ?
H12A C12 H12B 107.6 . . ?
C10 C13 H13A 109.5 . . ?
C10 C13 H13B 109.5 . . ?
H13A C13 H13B 109.5 . . ?
C10 C13 H13C 109.5 . . ?
H13A C13 H13C 109.5 . . ?
H13B C13 H13C 109.5 . . ?
P1 C14 H14A 109.5 . . ?
P1 C14 H14B 109.5 . . ?
H14A C14 H14B 109.5 . . ?
P1 C14 H14C 109.5 . . ?
H14A C14 H14C 109.5 . . ?
H14B C14 H14C 109.5 . . ?
P1 C15 H15A 109.5 . . ?
P1 C15 H15B 109.5 . . ?
H15A C15 H15B 109.5 . . ?
P1 C15 H15C 109.5 . . ?
H15A C15 H15C 109.5 . . ?
H15B C15 H15C 109.5 . . ?
P2 C16 H16A 109.5 . . ?
P2 C16 H16B 109.5 . . ?
H16A C16 H16B 109.5 . . ?
P2 C16 H16C 109.5 . . ?
H16A C16 H16C 109.5 . . ?
H16B C16 H16C 109.5 . . ?
P2 C17 H17A 109.5 . . ?
P2 C17 H17B 109.5 . . ?
H17A C17 H17B 109.5 . . ?
P2 C17 H17C 109.5 . . ?
H17A C17 H17C 109.5 . . ?
H17B C17 H17C 109.5 . . ?
P3 C18 H18A 109.5 . . ?
P3 C18 H18B 109.5 . . ?
H18A C18 H18B 109.5 . . ?
P3 C18 H18C 109.5 . . ?
H18A C18 H18C 109.5 . . ?
H18B C18 H18C 109.5 . . ?
P3 C19 H19A 109.5 . . ?
P3 C19 H19B 109.5 . . ?
H19A C19 H19B 109.5 . . ?
P3 C19 H19C 109.5 . . ?
H19A C19 H19C 109.5 . . ?
H19B C19 H19C 109.5 . . ?
P4 C20 H20A 109.5 . . ?
P4 C20 H20B 109.5 . . ?
H20A C20 H20B 109.5 . . ?
P4 C20 H20C 109.5 . . ?
H20A C20 H20C 109.5 . . ?
H20B C20 H20C 109.5 . . ?
P4 C21 H21A 109.5 . . ?
P4 C21 H21B 109.5 . . ?
H21A C21 H21B 109.5 . . ?
P4 C21 H21C 109.5 . . ?
H21A C21 H21C 109.5 . . ?
H21B C21 H21C 109.5 . . ?
N2 C22 C23 177.6(3) . . ?
C22 C23 H23A 109.5 . . ?
C22 C23 H23B 109.5 . . ?
H23A C23 H23B 109.5 . . ?
C22 C23 H23C 109.5 . . ?
H23A C23 H23C 109.5 . . ?
H23B C23 H23C 109.5 . . ?
N4 Fe2 N3 177.76(8) . . ?
N4 Fe2 P5 98.01(6) . . ?
N3 Fe2 P5 79.92(5) . . ?
N4 Fe2 P7 99.17(6) . . ?
N3 Fe2 P7 82.94(5) . . ?
P5 Fe2 P7 162.67(3) . . ?
N4 Fe2 P8 83.69(6) . . ?
N3 Fe2 P8 97.13(5) . . ?
P5 Fe2 P8 90.74(3) . . ?
P7 Fe2 P8 88.90(3) . . ?
N4 Fe2 P6 83.06(6) . . ?
N3 Fe2 P6 96.06(5) . . ?
P5 Fe2 P6 89.76(3) . . ?
P7 Fe2 P6 94.54(3) . . ?
P8 Fe2 P6 166.69(3) . . ?
C38 P5 C30 104.58(12) . . ?
C38 P5 C37 102.89(13) . . ?
C30 P5 C37 98.54(11) . . ?
C38 P5 Fe2 123.45(10) . . ?
C30 P5 Fe2 108.90(7) . . ?
C37 P5 Fe2 115.25(9) . . ?
C31 P6 C39 102.91(12) . . ?
C31 P6 C40 105.41(12) . . ?
C39 P6 C40 96.77(12) . . ?
C31 P6 Fe2 109.49(8) . . ?
C39 P6 Fe2 125.41(9) . . ?
C40 P6 Fe2 114.59(9) . . ?
C42 P7 C41 101.55(16) . . ?
C42 P7 C34 105.67(12) . . ?
C41 P7 C34 98.22(13) . . ?
C42 P7 Fe2 122.25(11) . . ?
C41 P7 Fe2 118.37(10) . . ?
C34 P7 Fe2 107.64(8) . . ?
C35 P8 C44 105.78(12) . . ?
C35 P8 C43 104.55(12) . . ?
C44 P8 C43 96.04(13) . . ?
C35 P8 Fe2 108.88(8) . . ?
C44 P8 Fe2 123.10(9) . . ?
C43 P8 Fe2 116.47(9) . . ?
C24 N3 C28 117.20(18) . . ?
C24 N3 Fe2 121.69(14) . . ?
C28 N3 Fe2 121.02(15) . . ?
C45 N4 Fe2 177.2(2) . . ?
N3 C24 C25 121.0(2) . . ?
N3 C24 C29 122.52(19) . . ?
C25 C24 C29 116.4(2) . . ?
C26 C25 C24 121.3(2) . . ?
C26 C25 H25A 119.4 . . ?
C24 C25 H25A 119.4 . . ?
C27 C26 C25 118.2(2) . . ?
C27 C26 H26A 120.9 . . ?
C25 C26 H26A 120.9 . . ?
C26 C27 C28 121.1(2) . . ?
C26 C27 H27A 119.5 . . ?
C28 C27 H27A 119.5 . . ?
N3 C28 C27 121.3(2) . . ?
N3 C28 C33 121.77(19) . . ?
C27 C28 C33 117.0(2) . . ?
C32 C29 C24 112.66(19) . . ?
C32 C29 C31 105.74(18) . . ?
C24 C29 C31 110.25(17) . . ?
C32 C29 C30 105.32(18) . . ?
C24 C29 C30 111.31(18) . . ?
C31 C29 C30 111.34(18) . . ?
C29 C30 P5 113.52(15) . . ?
C29 C30 H30A 108.9 . . ?
P5 C30 H30A 108.9 . . ?
C29 C30 H30B 108.9 . . ?
P5 C30 H30B 108.9 . . ?
H30A C30 H30B 107.7 . . ?
C29 C31 P6 112.76(15) . . ?
C29 C31 H31A 109.0 . . ?
P6 C31 H31A 109.0 . . ?
C29 C31 H31B 109.0 . . ?
P6 C31 H31B 109.0 . . ?
H31A C31 H31B 107.8 . . ?
C29 C32 H32A 109.5 . . ?
C29 C32 H32B 109.5 . . ?
H32A C32 H32B 109.5 . . ?
C29 C32 H32C 109.5 . . ?
H32A C32 H32C 109.5 . . ?
H32B C32 H32C 109.5 . . ?
C36 C33 C35 104.9(2) . . ?
C36 C33 C28 111.8(2) . . ?
C35 C33 C28 110.50(18) . . ?
C36 C33 C34 105.24(19) . . ?
C35 C33 C34 112.1(2) . . ?
C28 C33 C34 111.95(19) . . ?
C33 C34 P7 115.41(16) . . ?
C33 C34 H34A 108.4 . . ?
P7 C34 H34A 108.4 . . ?
C33 C34 H34B 108.4 . . ?
P7 C34 H34B 108.4 . . ?
H34A C34 H34B 107.5 . . ?
C33 C35 P8 112.32(16) . . ?
C33 C35 H35A 109.1 . . ?
P8 C35 H35A 109.1 . . ?
C33 C35 H35B 109.1 . . ?
P8 C35 H35B 109.1 . . ?
H35A C35 H35B 107.9 . . ?
C33 C36 H36A 109.5 . . ?
C33 C36 H36B 109.5 . . ?
H36A C36 H36B 109.5 . . ?
C33 C36 H36C 109.5 . . ?
H36A C36 H36C 109.5 . . ?
H36B C36 H36C 109.5 . . ?
P5 C37 H37A 109.5 . . ?
P5 C37 H37B 109.5 . . ?
H37A C37 H37B 109.5 . . ?
P5 C37 H37C 109.5 . . ?
H37A C37 H37C 109.5 . . ?
H37B C37 H37C 109.5 . . ?
P5 C38 H38A 109.5 . . ?
P5 C38 H38B 109.5 . . ?
H38A C38 H38B 109.5 . . ?
P5 C38 H38C 109.5 . . ?
H38A C38 H38C 109.5 . . ?
H38B C38 H38C 109.5 . . ?
P6 C39 H39A 109.5 . . ?
P6 C39 H39B 109.5 . . ?
H39A C39 H39B 109.5 . . ?
P6 C39 H39C 109.5 . . ?
H39A C39 H39C 109.5 . . ?
H39B C39 H39C 109.5 . . ?
P6 C40 H40A 109.5 . . ?
P6 C40 H40B 109.5 . . ?
H40A C40 H40B 109.5 . . ?
P6 C40 H40C 109.5 . . ?
H40A C40 H40C 109.5 . . ?
H40B C40 H40C 109.5 . . ?
P7 C41 H41A 109.5 . . ?
P7 C41 H41B 109.5 . . ?
H41A C41 H41B 109.5 . . ?
P7 C41 H41C 109.5 . . ?
H41A C41 H41C 109.5 . . ?
H41B C41 H41C 109.5 . . ?
P7 C42 H42A 109.5 . . ?
P7 C42 H42B 109.5 . . ?
H42A C42 H42B 109.5 . . ?
P7 C42 H42C 109.5 . . ?
H42A C42 H42C 109.5 . . ?
H42B C42 H42C 109.5 . . ?
P8 C43 H43A 109.5 . . ?
P8 C43 H43B 109.5 . . ?
H43A C43 H43B 109.5 . . ?
P8 C43 H43C 109.5 . . ?
H43A C43 H43C 109.5 . . ?
H43B C43 H43C 109.5 . . ?
P8 C44 H44A 109.5 . . ?
P8 C44 H44B 109.5 . . ?
H44A C44 H44B 109.5 . . ?
P8 C44 H44C 109.5 . . ?
H44A C44 H44C 109.5 . . ?
H44B C44 H44C 109.5 . . ?
N4 C45 C46 178.4(3) . . ?
C45 C46 H46A 109.5 . . ?
C45 C46 H46B 109.5 . . ?
H46A C46 H46B 109.5 . . ?
C45 C46 H46C 109.5 . . ?
H46A C46 H46C 109.5 . . ?
H46B C46 H46C 109.5 . . ?
F11 C100 F12 106.0(3) . . ?
F11 C100 F13 105.5(3) . . ?
F12 C100 F13 106.0(3) . . ?
F11 C100 S100 113.2(2) . . ?
F12 C100 S100 113.1(3) . . ?
F13 C100 S100 112.4(3) . . ?
O12 S100 O11 114.29(15) . . ?
O12 S100 O13 116.22(15) . . ?
O11 S100 O13 113.22(15) . . ?
O12 S100 C100 103.50(16) . . ?
O11 S100 C100 104.38(14) . . ?
O13 S100 C100 103.21(17) . . ?
F12A C101 F13A 106(2) . . ?
F12A C101 F11A 115(2) . . ?
F13A C101 F11A 104(2) . . ?
F12A C101 S101 110.5(16) . . ?
F13A C101 S101 111(2) . . ?
F11A C101 S101 110.2(16) . . ?
O11A S101 O12A 109.2(18) . . ?
O11A S101 O13A 107.1(18) . . ?
O12A S101 O13A 110.9(18) . . ?
O11A S101 C101 112.9(15) . . ?
O12A S101 C101 110.3(14) . . ?
O13A S101 C101 106.4(17) . . ?
F22A C200 F23 69.3(14) . . ?
F22A C200 F21 119.4(9) . . ?
F23 C200 F21 110.3(4) . . ?
F23 C200 F22 105.6(4) . . ?
F21 C200 F22 101.7(4) . . ?
F22A C200 F23A 104.6(8) . . ?
F21 C200 F23A 92.8(7) . . ?
F22 C200 F23A 140.5(12) . . ?
F22A C200 S200 120.3(6) . . ?
F23 C200 S200 114.3(3) . . ?
F21 C200 S200 114.22(18) . . ?
F22 C200 S200 109.6(4) . . ?
F23A C200 S200 97.1(12) . . ?
O22A S200 O23 87.8(12) . . ?
O22A S200 O21 125.6(12) . . ?
O23 S200 O21 119.3(6) . . ?
O23 S200 O22 113.9(4) . . ?
O21 S200 O22 111.1(3) . . ?
O22A S200 O23A 112.5(12) . . ?
O21 S200 O23A 103.4(6) . . ?
O22 S200 O23A 138.3(6) . . ?
O22A S200 C200 112.4(9) . . ?
O23 S200 C200 107.1(3) . . ?
O21 S200 C200 103.53(12) . . ?
O22 S200 C200 99.3(4) . . ?
O23A S200 C200 94.6(8) . . ?
F33A C300 F32 83.1(10) . . ?
F33A C300 F31 112.1(6) . . ?
F32 C300 F31 111.2(4) . . ?
F32 C300 F33 105.6(4) . . ?
F31 C300 F33 104.5(3) . . ?
F33A C300 F32A 110.5(10) . . ?
F31 C300 F32A 99.2(9) . . ?
F33 C300 F32A 133.0(12) . . ?
F33A C300 S300 119.8(7) . . ?
F32 C300 S300 114.7(4) . . ?
F31 C300 S300 112.6(2) . . ?
F33 C300 S300 107.3(3) . . ?
F32A C300 S300 99.9(9) . . ?
O33A S300 O31 117.6(13) . . ?
O33A S300 O32 95.5(13) . . ?
O31 S300 O32 123.2(4) . . ?
O31 S300 O33 112.9(9) . . ?
O32 S300 O33 110.0(9) . . ?
O33A S300 O32A 119.0(13) . . ?
O31 S300 O32A 103.4(7) . . ?
O33 S300 O32A 134.1(11) . . ?
O33A S300 C300 112.9(13) . . ?
O31 S300 C300 104.61(14) . . ?
O32 S300 C300 102.3(4) . . ?
O33 S300 C300 100.5(8) . . ?
O32A S300 C300 96.5(7) . . ?
F43 C400 F41 109.0(8) . . ?
F43 C400 F42 113.3(5) . . ?
F41 C400 F42 104.8(7) . . ?
F43 C400 S400 110.1(6) . . ?
F41 C400 S400 110.1(4) . . ?
F42 C400 S400 109.4(6) . . ?
F42A C401 F41A 116(3) . . ?
F42A C401 F43 93.0(13) . . ?
F41A C401 F43 97.7(19) . . ?
F42A C401 S400 117(2) . . ?
F41A C401 S400 117.3(14) . . ?
F43 C401 S400 110.5(19) . . ?
O41 S400 O43 114.30(17) . . ?
O41 S400 O42 113.48(19) . . ?
O43 S400 O42 116.26(19) . . ?
O41 S400 C401 94.8(10) . . ?
O43 S400 C401 102.0(9) . . ?
O42 S400 C401 113.4(8) . . ?
O41 S400 C400 106.2(3) . . ?
O43 S400 C400 104.6(3) . . ?
O42 S400 C400 99.9(3) . . ?

loop_
_geom_bond_atom_site_label_1
_geom_bond_atom_site_label_2
_geom_bond_distance
_geom_bond_site_symmetry_2
_geom_bond_publ_flag
Fe1 N2 1.9259(18) . ?
Fe1 N1 2.0992(17) . ?
Fe1 P3 2.2275(7) . ?
Fe1 P4 2.2379(7) . ?
Fe1 P1 2.2391(7) . ?
Fe1 P2 2.2434(7) . ?
P1 C7 1.814(2) . ?
P1 C14 1.823(2) . ?
P1 C15 1.834(2) . ?
P2 C17 1.824(2) . ?
P2 C8 1.839(3) . ?
P2 C16 1.843(3) . ?
P3 C11 1.811(2) . ?
P3 C19 1.825(2) . ?
P3 C18 1.825(3) . ?
P4 C21 1.816(2) . ?
P4 C12 1.830(2) . ?
P4 C20 1.835(2) . ?
N1 C1 1.388(3) . ?
N1 C5 1.390(3) . ?
N2 C22 1.147(3) . ?
C1 C2 1.397(3) . ?
C1 C6 1.545(3) . ?
C2 C3 1.368(3) . ?
C2 H2A 0.9500 . ?
C3 C4 1.372(3) . ?
C3 H3A 0.9500 . ?
C4 C5 1.390(3) . ?
C4 H4A 0.9500 . ?
C5 C10 1.548(3) . ?
C6 C9 1.543(3) . ?
C6 C8 1.554(3) . ?
C6 C7 1.556(3) . ?
C7 H7A 0.9900 . ?
C7 H7B 0.9900 . ?
C8 H8A 0.9900 . ?
C8 H8B 0.9900 . ?
C9 H9A 0.9800 . ?
C9 H9B 0.9800 . ?
C9 H9C 0.9800 . ?
C10 C13 1.544(3) . ?
C10 C11 1.549(3) . ?
C10 C12 1.557(3) . ?
C11 H11A 0.9900 . ?
C11 H11B 0.9900 . ?
C12 H12A 0.9900 . ?
C12 H12B 0.9900 . ?
C13 H13A 0.9800 . ?
C13 H13B 0.9800 . ?
C13 H13C 0.9800 . ?
C14 H14A 0.9800 . ?
C14 H14B 0.9800 . ?
C14 H14C 0.9800 . ?
C15 H15A 0.9800 . ?
C15 H15B 0.9800 . ?
C15 H15C 0.9800 . ?
C16 H16A 0.9800 . ?
C16 H16B 0.9800 . ?
C16 H16C 0.9800 . ?
C17 H17A 0.9800 . ?
C17 H17B 0.9800 . ?
C17 H17C 0.9800 . ?
C18 H18A 0.9800 . ?
C18 H18B 0.9800 . ?
C18 H18C 0.9800 . ?
C19 H19A 0.9800 . ?
C19 H19B 0.9800 . ?
C19 H19C 0.9800 . ?
C20 H20A 0.9800 . ?
C20 H20B 0.9800 . ?
C20 H20C 0.9800 . ?
C21 H21A 0.9800 . ?
C21 H21B 0.9800 . ?
C21 H21C 0.9800 . ?
C22 C23 1.462(3) . ?
C23 H23A 0.9800 . ?
C23 H23B 0.9800 . ?
C23 H23C 0.9800 . ?
Fe2 N4 1.915(2) . ?
Fe2 N3 2.1072(18) . ?
Fe2 P5 2.2344(7) . ?
Fe2 P7 2.2370(7) . ?
Fe2 P8 2.2488(7) . ?
Fe2 P6 2.2488(7) . ?
P5 C38 1.824(3) . ?
P5 C30 1.834(2) . ?
P5 C37 1.841(2) . ?
P6 C31 1.810(2) . ?
P6 C39 1.832(2) . ?
P6 C40 1.834(3) . ?
P7 C42 1.824(3) . ?
P7 C41 1.834(3) . ?
P7 C34 1.834(2) . ?
P8 C35 1.809(2) . ?
P8 C44 1.831(3) . ?
P8 C43 1.836(2) . ?
N3 C24 1.385(3) . ?
N3 C28 1.385(3) . ?
N4 C45 1.142(3) . ?
C24 C25 1.391(3) . ?
C24 C29 1.546(3) . ?
C25 C26 1.375(3) . ?
C25 H25A 0.9500 . ?
C26 C27 1.367(4) . ?
C26 H26A 0.9500 . ?
C27 C28 1.393(3) . ?
C27 H27A 0.9500 . ?
C28 C33 1.550(3) . ?
C29 C32 1.544(3) . ?
C29 C31 1.547(3) . ?
C29 C30 1.552(3) . ?
C30 H30A 0.9900 . ?
C30 H30B 0.9900 . ?
C31 H31A 0.9900 . ?
C31 H31B 0.9900 . ?
C32 H32A 0.9800 . ?
C32 H32B 0.9800 . ?
C32 H32C 0.9800 . ?
C33 C36 1.542(3) . ?
C33 C35 1.545(3) . ?
C33 C34 1.551(3) . ?
C34 H34A 0.9900 . ?
C34 H34B 0.9900 . ?
C35 H35A 0.9900 . ?
C35 H35B 0.9900 . ?
C36 H36A 0.9800 . ?
C36 H36B 0.9800 . ?
C36 H36C 0.9800 . ?
C37 H37A 0.9800 . ?
C37 H37B 0.9800 . ?
C37 H37C 0.9800 . ?
C38 H38A 0.9800 . ?
C38 H38B 0.9800 . ?
C38 H38C 0.9800 . ?
C39 H39A 0.9800 . ?
C39 H39B 0.9800 . ?
C39 H39C 0.9800 . ?
C40 H40A 0.9800 . ?
C40 H40B 0.9800 . ?
C40 H40C 0.9800 . ?
C41 H41A 0.9800 . ?
C41 H41B 0.9800 . ?
C41 H41C 0.9800 . ?
C42 H42A 0.9800 . ?
C42 H42B 0.9800 . ?
C42 H42C 0.9800 . ?
C43 H43A 0.9800 . ?
C43 H43B 0.9800 . ?
C43 H43C 0.9800 . ?
C44 H44A 0.9800 . ?
C44 H44B 0.9800 . ?
C44 H44C 0.9800 . ?
C45 C46 1.461(3) . ?
C46 H46A 0.9800 . ?
C46 H46B 0.9800 . ?
C46 H46C 0.9800 . ?
C100 F11 1.335(4) . ?
C100 F12 1.350(4) . ?
C100 F13 1.352(4) . ?
C100 S100 1.791(4) . ?
S100 O12 1.432(2) . ?
S100 O11 1.449(2) . ?
S100 O13 1.451(2) . ?
C101 F12A 1.331(18) . ?
C101 F13A 1.353(19) . ?
C101 F11A 1.355(19) . ?
C101 S101 1.751(17) . ?
S101 O11A 1.423(17) . ?
S101 O12A 1.431(16) . ?
S101 O13A 1.452(18) . ?
C200 F22A 1.175(15) . ?
C200 F23 1.308(6) . ?
C200 F21 1.324(3) . ?
C200 F22 1.381(5) . ?
C200 F23A 1.494(16) . ?
C200 S200 1.808(3) . ?
S200 O22A 1.350(16) . ?
S200 O23 1.395(7) . ?
S200 O21 1.432(2) . ?
S200 O22 1.470(7) . ?
S200 O23A 1.530(15) . ?
C300 F33A 1.284(11) . ?
C300 F32 1.319(7) . ?
C300 F31 1.327(3) . ?
C300 F33 1.375(5) . ?
C300 F32A 1.427(12) . ?
C300 S300 1.810(3) . ?
S300 O33A 1.36(3) . ?
S300 O31 1.426(2) . ?
S300 O32 1.442(10) . ?
S300 O33 1.45(2) . ?
S300 O32A 1.456(14) . ?
C400 F43 1.310(9) . ?
C400 F41 1.353(11) . ?
C400 F42 1.353(10) . ?
C400 S400 1.852(8) . ?
C401 F42A 1.28(3) . ?
C401 F41A 1.30(3) . ?
C401 F43 1.44(2) . ?
C401 S400 1.73(3) . ?
S400 O41 1.415(2) . ?
S400 O43 1.424(2) . ?
S400 O42 1.432(2) . ?
